data_1558014
loop_
_publ_author_name
'M\"uller, Matthias'
'Karttunen, Antti J.'
'Buchner, Magnus R.'

_publ_section_title
;
 Speciation of Be2+ in acidic liquid ammonia and formation of tetra- and
 octanuclear beryllium amido clusters
;
_journal_issue 21
_journal_name_full 'Chemical Science'
_journal_page_first 5415
_journal_page_last 5422
_journal_paper_doi 10.1039/D0SC01112F
_journal_volume 11
_journal_year 2020
_chemical_formula_moiety 'Be4 H42 N22'
_chemical_formula_sum 'Be4 H42 N22'
_chemical_formula_weight 386.59
_space_group_crystal_system monoclinic
_space_group_IT_number 15
_space_group_name_Hall '-C 2yc'
_space_group_name_H-M_alt 'C 1 2/c 1'
_atom_sites_solution_hydrogens difmap
_audit_creation_method SHELXL-2018/3
_audit_update_record
;
2020-02-06 deposited with the CCDC.	2020-05-04 downloaded from the CCDC.
;
_cell_angle_alpha 90
_cell_angle_beta 111.134(2)
_cell_angle_gamma 90
_cell_formula_units_Z 4
_cell_length_a 13.4543(3)
_cell_length_b 10.5289(3)
_cell_length_c 16.9967(4)
_cell_measurement_reflns_used 14461
_cell_measurement_temperature 100(2)
_cell_measurement_theta_max 152.26
_cell_measurement_theta_min 10.97
_cell_volume 2245.79(10)
_computing_structure_refinement 'SHELXL-2018/3 (Sheldrick, 2018)'
_diffrn_ambient_temperature 100(2)
_diffrn_measured_fraction_theta_full 1.000
_diffrn_measured_fraction_theta_max 0.989
_diffrn_measurement_device_type 'STOE STADIVARI'
_diffrn_radiation_type CuK\a
_diffrn_radiation_wavelength 1.54178
_diffrn_reflns_av_R_equivalents 0.0156
_diffrn_reflns_av_unetI/netI 0.0136
_diffrn_reflns_Laue_measured_fraction_full 1.000
_diffrn_reflns_Laue_measured_fraction_max 0.989
_diffrn_reflns_limit_h_max 16
_diffrn_reflns_limit_h_min -16
_diffrn_reflns_limit_k_max 13
_diffrn_reflns_limit_k_min -12
_diffrn_reflns_limit_l_max 14
_diffrn_reflns_limit_l_min -21
_diffrn_reflns_number 11750
_diffrn_reflns_point_group_measured_fraction_full 1.000
_diffrn_reflns_point_group_measured_fraction_max 0.989
_diffrn_reflns_theta_full 67.679
_diffrn_reflns_theta_max 75.650
_diffrn_reflns_theta_min 5.484
_diffrn_source 'GeniX 3D HF Cu'
_exptl_absorpt_coefficient_mu 0.695
_exptl_absorpt_correction_T_max 0.9687
_exptl_absorpt_correction_T_min 0.3649
_exptl_absorpt_correction_type multi-scan
_exptl_absorpt_process_details
;
STOE LANA, absorption correction by scaling of reflection intensities.
J. Koziskova, F. Hahn, J. Richter, J. Kozisek, "Comparison of different
absorption corrections on the model structure of tetrakis(\m~2~-acetato)-
diaqua-di-copper(II)", Acta Chimica Slovaca, vol. 9, no. 2, 2016, pp. 136 - 140.
Afterwards a spherical absorption correction was performed within STOE LANA.
;
_exptl_crystal_colour colorless
_exptl_crystal_density_diffrn 1.143
_exptl_crystal_description needle
_exptl_crystal_F_000 848
_exptl_crystal_size_max 0.05
_exptl_crystal_size_mid 0.02
_exptl_crystal_size_min 0.01
_refine_diff_density_max 0.225
_refine_diff_density_min -0.192
_refine_diff_density_rms 0.038
_refine_ls_extinction_method none
_refine_ls_goodness_of_fit_ref 1.047
_refine_ls_hydrogen_treatment refall
_refine_ls_matrix_type full
_refine_ls_number_parameters 203
_refine_ls_number_reflns 2312
_refine_ls_number_restraints 0
_refine_ls_restrained_S_all 1.047
_refine_ls_R_factor_all 0.0480
_refine_ls_R_factor_gt 0.0367
_refine_ls_shift/su_max 0.000
_refine_ls_shift/su_mean 0.000
_refine_ls_structure_factor_coef Fsqd
_refine_ls_weighting_details 'w=1/[\s^2^(Fo^2^)+(0.0640P)^2^+0.7085P] where P=(Fo^2^+2Fc^2^)/3'
_refine_ls_weighting_scheme calc
_refine_ls_wR_factor_gt 0.1005
_refine_ls_wR_factor_ref 0.1079
_reflns_Friedel_coverage 0.000
_reflns_number_gt 1887
_reflns_number_total 2312
_reflns_threshold_expression 'I > 2\s(I)'
_cod_data_source_file d0sc01112f2.cif
_cod_data_source_block 5_CCDC1
_cod_depositor_comments
;Adding full bibliography for 1558013--1558021.cif.

 Adding full bibliography for 1558013--1558021.cif.
;
_cod_original_sg_symbol_H-M 'C 2/c'
_cod_database_code 1558014
_shelx_shelxl_version_number 2018/3
_shelx_space_group_comment
;
The symmetry employed for this shelxl refinement is uniquely defined
by the following loop, which should always be used as a source of
symmetry information in preference to the above space-group names.
They are only intended as comments.
;

loop_
_space_group_symop_operation_xyz
'x, y, z'
'-x, y, -z+1/2'
'x+1/2, y+1/2, z'
'-x+1/2, y+1/2, -z+1/2'
'-x, -y, -z'
'x, -y, z-1/2'
'-x+1/2, -y+1/2, -z'
'x+1/2, -y+1/2, z-1/2'

loop_
_atom_site_label
_atom_site_type_symbol
_atom_site_fract_x
_atom_site_fract_y
_atom_site_fract_z
_atom_site_U_iso_or_equiv
_atom_site_adp_type
_atom_site_occupancy
_atom_site_site_symmetry_order
_atom_site_calc_flag
_atom_site_refinement_flags_posn
_atom_site_refinement_flags_adp
_atom_site_refinement_flags_occupancy
_atom_site_disorder_assembly
_atom_site_disorder_group
N1 N 0.56940(8) 0.40613(11) 0.66468(7) 0.0240(2) Uani 1 1 d . . . . .
N2 N 0.500000 0.59703(13) 0.750000 0.0243(3) Uani 1 2 d S T P . .
N3 N 0.64024(8) 0.41086(10) 0.84092(7) 0.0241(2) Uani 1 1 d . . . . .
N4 N 0.500000 0.22099(14) 0.750000 0.0245(3) Uani 1 2 d S T P . .
N5 N 0.42630(9) 0.59984(11) 0.56851(7) 0.0284(3) Uani 1 1 d . . . . .
N6 N 0.71607(9) 0.21319(11) 0.76241(8) 0.0278(3) Uani 1 1 d . . . . .
N7 N 0.31984(10) 0.82654(13) 0.62268(9) 0.0458(3) Uani 1 1 d . . . . .
N8 N 0.29684(9) 0.93212(12) 0.60252(7) 0.0337(3) Uani 1 1 d . . . . .
N9 N 0.27364(11) 1.03668(13) 0.58277(9) 0.0457(3) Uani 1 1 d . . . . .
N10 N 0.13670(11) 0.61356(13) 0.56942(8) 0.0378(3) Uani 1 1 d . . . . .
N11 N 0.92158(11) 0.39228(13) 0.82227(10) 0.0394(3) Uani 1 1 d . . . . .
N12 N 0.10711(10) 1.26325(14) 0.51275(10) 0.0395(3) Uani 1 1 d . . . . .
Be1 Be 0.46597(11) 0.50331(14) 0.66192(10) 0.0237(3) Uani 1 1 d . . . . .
Be2 Be 0.60579(11) 0.31463(15) 0.75391(10) 0.0240(3) Uani 1 1 d . . . . .
H2 H 0.4501(12) 0.6432(16) 0.7466(10) 0.034(4) Uiso 1 1 d . . . . .
H1A H 0.6163(14) 0.4459(16) 0.6629(11) 0.032(4) Uiso 1 1 d . . . . .
H1B H 0.5530(13) 0.3582(17) 0.6250(12) 0.034(4) Uiso 1 1 d . . . . .
H4 H 0.4828(13) 0.1715(16) 0.7084(10) 0.035(4) Uiso 1 1 d . . . . .
H3A H 0.6644(13) 0.3661(16) 0.8862(11) 0.033(4) Uiso 1 1 d . . . . .
H3B H 0.6846(15) 0.4512(17) 0.8423(11) 0.037(5) Uiso 1 1 d . . . . .
H5A H 0.4772(14) 0.6272(16) 0.5577(11) 0.037(4) Uiso 1 1 d . . . . .
H5B H 0.3916(13) 0.6598(17) 0.5765(10) 0.031(4) Uiso 1 1 d . . . . .
H5C H 0.3834(15) 0.5557(18) 0.5233(13) 0.048(5) Uiso 1 1 d . . . . .
H6A H 0.7066(13) 0.1753(16) 0.7166(12) 0.036(4) Uiso 1 1 d . . . . .
H6B H 0.7241(13) 0.1600(17) 0.8012(11) 0.034(4) Uiso 1 1 d . . . . .
H6C H 0.7672(14) 0.2531(16) 0.7708(11) 0.034(4) Uiso 1 1 d . . . . .
H10A H 0.1852(14) 0.6787(18) 0.5740(11) 0.042(5) Uiso 1 1 d . . . . .
H10B H 0.1443(18) 0.559(2) 0.5343(15) 0.068(7) Uiso 1 1 d . . . . .
H10C H 0.0715(17) 0.6477(19) 0.5475(12) 0.052(5) Uiso 1 1 d . . . . .
H12 H 0.1494(14) 1.1974(16) 0.5301(11) 0.036(4) Uiso 1 1 d . . . . .
H11A H 0.9000(15) 0.4072(17) 0.7688(14) 0.043(5) Uiso 1 1 d . . . . .
H11B H 0.9124(13) 0.4621(17) 0.8432(11) 0.030(4) Uiso 1 1 d . . . . .
H11C H 0.9912(16) 0.3806(16) 0.8420(12) 0.044(5) Uiso 1 1 d . . . . .
H12A H 0.1281(13) 1.3161(17) 0.4819(12) 0.038(4) Uiso 1 1 d . . . . .
H12B H 0.1138(14) 1.3013(17) 0.5562(13) 0.046(5) Uiso 1 1 d . . . . .

loop_
_atom_site_aniso_label
_atom_site_aniso_U_11
_atom_site_aniso_U_22
_atom_site_aniso_U_33
_atom_site_aniso_U_23
_atom_site_aniso_U_13
_atom_site_aniso_U_12
N1 0.0222(5) 0.0263(5) 0.0244(6) -0.0013(4) 0.0093(4) -0.0018(4)
N2 0.0213(7) 0.0216(7) 0.0286(8) 0.000 0.0072(6) 0.000
N3 0.0190(5) 0.0265(5) 0.0244(6) 0.0010(4) 0.0050(4) -0.0005(4)
N4 0.0243(7) 0.0228(7) 0.0256(8) 0.000 0.0079(6) 0.000
N5 0.0278(5) 0.0289(6) 0.0275(6) 0.0052(4) 0.0088(5) 0.0011(4)
N6 0.0233(5) 0.0288(6) 0.0305(6) -0.0005(5) 0.0085(5) 0.0030(4)
N7 0.0444(7) 0.0433(7) 0.0526(8) 0.0063(6) 0.0209(6) 0.0079(6)
N8 0.0283(5) 0.0420(7) 0.0294(6) -0.0019(5) 0.0089(5) 0.0018(5)
N9 0.0523(8) 0.0382(7) 0.0426(8) -0.0038(6) 0.0122(6) 0.0032(6)
N10 0.0418(7) 0.0376(7) 0.0355(7) 0.0031(5) 0.0156(6) 0.0062(5)
N11 0.0364(7) 0.0415(7) 0.0435(8) -0.0036(6) 0.0182(6) -0.0017(5)
N12 0.0330(6) 0.0446(7) 0.0377(7) -0.0093(6) 0.0090(5) -0.0012(5)
Be1 0.0212(7) 0.0253(7) 0.0226(7) 0.0019(6) 0.0054(6) 0.0008(5)
Be2 0.0199(6) 0.0253(7) 0.0258(8) 0.0008(6) 0.0071(6) 0.0020(5)

loop_
_atom_type_symbol
_atom_type_description
_atom_type_scat_dispersion_real
_atom_type_scat_dispersion_imag
_atom_type_scat_source
Be Be 0.0038 0.0014 'International Tables Vol C Tables 4.2.6.8 and 6.1.1.4'
H H 0.0000 0.0000 'International Tables Vol C Tables 4.2.6.8 and 6.1.1.4'
N N 0.0311 0.0180 'International Tables Vol C Tables 4.2.6.8 and 6.1.1.4'

loop_
_geom_angle_atom_site_label_1
_geom_angle_atom_site_label_2
_geom_angle_atom_site_label_3
_geom_angle
_geom_angle_site_symmetry_1
_geom_angle_site_symmetry_3
_geom_angle_publ_flag
Be2 N1 Be1 109.27(9) . . ?
Be1 N2 Be1 109.59(13) 2_656 . ?
Be2 N3 Be1 110.37(9) . 2_656 ?
Be2 N4 Be2 109.72(13) . 2_656 ?
N9 N8 N7 179.62(16) . . ?
N2 Be1 N1 111.20(9) . . ?
N2 Be1 N3 108.01(10) . 2_656 ?
N1 Be1 N3 108.77(10) . 2_656 ?
N2 Be1 N5 110.32(10) . . ?
N1 Be1 N5 109.96(10) . . ?
N3 Be1 N5 108.49(9) 2_656 . ?
N1 Be2 N4 108.74(9) . . ?
N1 Be2 N3 109.50(10) . . ?
N4 Be2 N3 109.65(10) . . ?
N1 Be2 N6 111.77(10) . . ?
N4 Be2 N6 108.21(10) . . ?
N3 Be2 N6 108.94(10) . . ?

loop_
_geom_bond_atom_site_label_1
_geom_bond_atom_site_label_2
_geom_bond_distance
_geom_bond_site_symmetry_2
_geom_bond_publ_flag
N1 Be2 1.7125(19) . ?
N1 Be1 1.7143(17) . ?
N2 Be1 1.7117(18) 2_656 ?
N2 Be1 1.7118(18) . ?
N3 Be2 1.7129(19) . ?
N3 Be1 1.7152(18) 2_656 ?
N4 Be2 1.7129(17) . ?
N4 Be2 1.7129(17) 2_656 ?
N5 Be1 1.7966(18) . ?
N6 Be2 1.7912(18) . ?
N7 N8 1.1715(18) . ?
N8 N9 1.1605(18) . ?

loop_
_geom_hbond_atom_site_label_D
_geom_hbond_atom_site_label_H
_geom_hbond_atom_site_label_A
_geom_hbond_distance_DH
_geom_hbond_distance_HA
_geom_hbond_distance_DA
_geom_hbond_angle_DHA
_geom_hbond_site_symmetry_A
_geom_hbond_publ_flag
N5 H5A N12 0.822(19) 2.580(19) 3.3821(19) 165.6(15) 3_545 yes
N5 H5B N7 0.825(18) 2.275(18) 3.0899(18) 169.5(15) . yes
N5 H5C N8 0.91(2) 2.59(2) 3.3591(16) 142.6(15) 7_566 yes
N5 H5C N9 0.91(2) 2.43(2) 3.3055(18) 162.2(16) 7_566 yes
N6 H6A N10 0.842(19) 2.42(2) 3.2365(19) 162.6(15) 3_545 yes
N6 H6B N9 0.842(19) 2.352(19) 3.1835(19) 169.4(15) 2_646 yes
N6 H6C N11 0.774(18) 2.433(19) 3.1949(18) 168.5(16) . yes
N10 H10A N7 0.930(19) 2.304(19) 3.211(2) 164.8(16) . yes
N10 H10C N12 0.90(2) 2.44(2) 3.3301(19) 179.0(18) 5_576 yes
N12 H12 N9 0.878(18) 2.319(18) 3.194(2) 174.6(15) . yes
N11 H11A N7 0.86(2) 2.47(2) 3.242(2) 148.7(16) 3_545 yes
N11 H11A N8 0.86(2) 2.68(2) 3.5246(19) 168.5(16) 3_545 yes
N11 H11B N10 0.845(18) 2.428(18) 3.236(2) 160.5(14) 2_656 yes
N11 H11C N7 0.88(2) 2.46(2) 3.333(2) 170.9(16) 4_646 yes
N12 H12A N9 0.879(19) 2.530(19) 3.395(2) 168.0(15) 7_576 yes
N12 H12B N11 0.82(2) 2.47(2) 3.262(2) 162.5(17) 2_666 yes
